data_4330462
loop_
_publ_author_name
'W. Adam Phelan'
'Michael J. Kangas'
'Gregory T. McCandless'
'Brenton L. Drake'
'Neel Haldolaarachchige'
'Liang L. Zhao'
'Jiakui K. Wang'
'Xiaoping P. Wang'
'David P. Young'
'Emilia Morosan'
'Christina Hoffmann'
'Julia Y. Chan'

_publ_section_title
;
 Synthesis, Structure, and Physical Properties of Ln(Cu,Al,Ga)13-x (Ln =
 La-Pr, and Eu) and Eu(Cu,Al)13-x
;
_journal_name_full 'Inorganic Chemistry'
_journal_page_first 10193
_journal_page_last 10202
_journal_paper_doi 10.1021/ic301024t
_journal_volume 51
_journal_year 2012
_chemical_formula_moiety 'Al4.53 Cu6.33 Ga1.97 La'
_chemical_formula_sum 'Al4.53 Cu6.33 Ga1.97 La'
_chemical_formula_weight 800.46
_chemical_name_systematic
;
 ?
;
_space_group_IT_number 226
_symmetry_cell_setting cubic
_symmetry_space_group_name_Hall '-F 4a 2 3'
_symmetry_space_group_name_H-M 'F m -3 c'
_atom_sites_solution_primary direct
_atom_sites_solution_secondary difmap
_audit_creation_method SHELXL-97
_cell_angle_alpha 90.00
_cell_angle_beta 90.00
_cell_angle_gamma 90.00
_cell_formula_units_Z 8
_cell_length_a 11.90(6)
_cell_length_b 11.90(6)
_cell_length_c 11.90(6)
_cell_measurement_reflns_used 234
_cell_measurement_temperature 298(1)
_cell_measurement_theta_max 30.034
_cell_measurement_theta_min 0.998
_cell_volume 1685(15)
_computing_cell_refinement 'Denzo and Scalepack (Otwinski & Minor 1997)'
_computing_data_collection 'Collect (Nonius 1999)'
_computing_data_reduction 'Denzo and Scalepack (Otwinski & Minor 1997)'
_computing_molecular_graphics 'Crystal Maker'
_computing_structure_refinement 'SHELXL-97 (Sheldrick, 2008)'
_computing_structure_solution 'direct Methods, SIR97)'
_diffrn_ambient_temperature 298(1)
_diffrn_measured_fraction_theta_full 1.000
_diffrn_measured_fraction_theta_max 1.000
_diffrn_measurement_device_type 'Nonius Kappa CCD'
_diffrn_measurement_method '\w and \f scans'
_diffrn_radiation_monochromator graphite
_diffrn_radiation_source 'fine-focus sealed tube'
_diffrn_radiation_type MoK\a
_diffrn_radiation_wavelength 0.71073
_diffrn_reflns_av_R_equivalents 0.0272
_diffrn_reflns_av_sigmaI/netI 0.0375
_diffrn_reflns_limit_h_max 16
_diffrn_reflns_limit_h_min -16
_diffrn_reflns_limit_k_max 10
_diffrn_reflns_limit_k_min -10
_diffrn_reflns_limit_l_max 10
_diffrn_reflns_limit_l_min -10
_diffrn_reflns_number 347
_diffrn_reflns_theta_full 25.00
_diffrn_reflns_theta_max 29.97
_diffrn_reflns_theta_min 3.42
_exptl_absorpt_coefficient_mu 27.143
_exptl_absorpt_correction_T_max 0.5502
_exptl_absorpt_correction_T_min 0.2353
_exptl_absorpt_correction_type multi-scan
_exptl_absorpt_process_details 'HKL Scalepack (Otwinski & Minor 1997)'
_exptl_crystal_colour silver
_exptl_crystal_density_diffrn 6.307
_exptl_crystal_description cube
_exptl_crystal_F_000 2883
_exptl_crystal_size_max 0.08
_exptl_crystal_size_mid 0.05
_exptl_crystal_size_min 0.03
_refine_diff_density_max 0.645
_refine_diff_density_min -0.883
_refine_diff_density_rms 0.148
_refine_ls_extinction_coef 0.00284(17)
_refine_ls_extinction_expression Fc^*^=kFc[1+0.001xFc^2^\l^3^/sin(2\q)]^-1/4^
_refine_ls_extinction_method SHELXL
_refine_ls_goodness_of_fit_ref 1.181
_refine_ls_matrix_type full
_refine_ls_number_parameters 14
_refine_ls_number_reflns 124
_refine_ls_number_restraints 4
_refine_ls_restrained_S_all 1.161
_refine_ls_R_factor_all 0.0206
_refine_ls_R_factor_gt 0.0184
_refine_ls_shift/su_max 0.000
_refine_ls_shift/su_mean 0.000
_refine_ls_structure_factor_coef Fsqd
_refine_ls_weighting_details 'calc w=1/[\s^2^(Fo^2^)+(0.0107P)^2^+1.2500P] where P=(Fo^2^+2Fc^2^)/3'
_refine_ls_weighting_scheme calc
_refine_ls_wR_factor_gt 0.0396
_refine_ls_wR_factor_ref 0.0402
_reflns_number_gt 118
_reflns_number_total 124
_reflns_threshold_expression >2\s(I)
_cod_data_source_file ic301024t_si_002_05.cif
_cod_data_source_block shelxl
_cod_original_cell_volume 1686(14)
_cod_original_sg_symbol_Hall '-F 4c 2 3'
_cod_database_code 4330462

loop_
_symmetry_equiv_pos_as_xyz
'x, y, z'
'x, z+1/2, y'
'y, -z, x'
'y, x, -z+1/2'
'x, -z, y+1/2'
'-z, y, x+1/2'
'z, x, -y'
'y, z, -x'
'z+1/2, y, -x'
'-z, x, -y'
'x, z+1/2, -y'
'y, -z, -x'
'x, -z, -y+1/2'
'-z, y, -x+1/2'
'x, -y, z'
'y, -x, z+1/2'
'x, -y, -z'
'y, -x+1/2, -z'
'-y, -z, -x'
'-x, -y, z'
'-y, -x+1/2, -z'
'-z, -x, -y'
'-z+1/2, -y, -x'
'z, -x, -y'
'x, y+1/2, z+1/2'
'x, z+1, y+1/2'
'y, -z+1/2, x+1/2'
'y, x+1/2, -z+1'
'x, -z+1/2, y+1'
'-z, y+1/2, x+1'
'z, x+1/2, -y+1/2'
'y, z+1/2, -x+1/2'
'z+1/2, y+1/2, -x+1/2'
'-z, x+1/2, -y+1/2'
'x, z+1, -y+1/2'
'y, -z+1/2, -x+1/2'
'x, -z+1/2, -y+1'
'-z, y+1/2, -x+1'
'x, -y+1/2, z+1/2'
'y, -x+1/2, z+1'
'x, -y+1/2, -z+1/2'
'y, -x+1, -z+1/2'
'-y, -z+1/2, -x+1/2'
'-x, -y+1/2, z+1/2'
'-y, -x+1, -z+1/2'
'-z, -x+1/2, -y+1/2'
'-z+1/2, -y+1/2, -x+1/2'
'z, -x+1/2, -y+1/2'
'x+1/2, y, z+1/2'
'x+1/2, z+1/2, y+1/2'
'y+1/2, -z, x+1/2'
'y+1/2, x, -z+1'
'x+1/2, -z, y+1'
'-z+1/2, y, x+1'
'z+1/2, x, -y+1/2'
'y+1/2, z, -x+1/2'
'z+1, y, -x+1/2'
'-z+1/2, x, -y+1/2'
'x+1/2, z+1/2, -y+1/2'
'y+1/2, -z, -x+1/2'
'x+1/2, -z, -y+1'
'-z+1/2, y, -x+1'
'x+1/2, -y, z+1/2'
'y+1/2, -x, z+1'
'x+1/2, -y, -z+1/2'
'y+1/2, -x+1/2, -z+1/2'
'-y+1/2, -z, -x+1/2'
'-x+1/2, -y, z+1/2'
'-y+1/2, -x+1/2, -z+1/2'
'-z+1/2, -x, -y+1/2'
'-z+1, -y, -x+1/2'
'z+1/2, -x, -y+1/2'
'x+1/2, y+1/2, z'
'x+1/2, z+1, y'
'y+1/2, -z+1/2, x'
'y+1/2, x+1/2, -z+1/2'
'x+1/2, -z+1/2, y+1/2'
'-z+1/2, y+1/2, x+1/2'
'z+1/2, x+1/2, -y'
'y+1/2, z+1/2, -x'
'z+1, y+1/2, -x'
'-z+1/2, x+1/2, -y'
'x+1/2, z+1, -y'
'y+1/2, -z+1/2, -x'
'x+1/2, -z+1/2, -y+1/2'
'-z+1/2, y+1/2, -x+1/2'
'x+1/2, -y+1/2, z'
'y+1/2, -x+1/2, z+1/2'
'x+1/2, -y+1/2, -z'
'y+1/2, -x+1, -z'
'-y+1/2, -z+1/2, -x'
'-x+1/2, -y+1/2, z'
'-y+1/2, -x+1, -z'
'-z+1/2, -x+1/2, -y'
'-z+1, -y+1/2, -x'
'z+1/2, -x+1/2, -y'
'-x, -y, -z'
'-x, -z-1/2, -y'
'-y, z, -x'
'-y, -x, z-1/2'
'-x, z, -y-1/2'
'z, -y, -x-1/2'
'-z, -x, y'
'-y, -z, x'
'-z-1/2, -y, x'
'z, -x, y'
'-x, -z-1/2, y'
'-y, z, x'
'-x, z, y-1/2'
'z, -y, x-1/2'
'-x, y, -z'
'-y, x, -z-1/2'
'-x, y, z'
'-y, x-1/2, z'
'y, z, x'
'x, y, -z'
'y, x-1/2, z'
'z, x, y'
'z-1/2, y, x'
'-z, x, y'
'-x, -y+1/2, -z+1/2'
'-x, -z, -y+1/2'
'-y, z+1/2, -x+1/2'
'-y, -x+1/2, z'
'-x, z+1/2, -y'
'z, -y+1/2, -x'
'-z, -x+1/2, y+1/2'
'-y, -z+1/2, x+1/2'
'-z-1/2, -y+1/2, x+1/2'
'z, -x+1/2, y+1/2'
'-x, -z, y+1/2'
'-y, z+1/2, x+1/2'
'-x, z+1/2, y'
'z, -y+1/2, x'
'-x, y+1/2, -z+1/2'
'-y, x+1/2, -z'
'-x, y+1/2, z+1/2'
'-y, x, z+1/2'
'y, z+1/2, x+1/2'
'x, y+1/2, -z+1/2'
'y, x, z+1/2'
'z, x+1/2, y+1/2'
'z-1/2, y+1/2, x+1/2'
'-z, x+1/2, y+1/2'
'-x+1/2, -y, -z+1/2'
'-x+1/2, -z-1/2, -y+1/2'
'-y+1/2, z, -x+1/2'
'-y+1/2, -x, z'
'-x+1/2, z, -y'
'z+1/2, -y, -x'
'-z+1/2, -x, y+1/2'
'-y+1/2, -z, x+1/2'
'-z, -y, x+1/2'
'z+1/2, -x, y+1/2'
'-x+1/2, -z-1/2, y+1/2'
'-y+1/2, z, x+1/2'
'-x+1/2, z, y'
'z+1/2, -y, x'
'-x+1/2, y, -z+1/2'
'-y+1/2, x, -z'
'-x+1/2, y, z+1/2'
'-y+1/2, x-1/2, z+1/2'
'y+1/2, z, x+1/2'
'x+1/2, y, -z+1/2'
'y+1/2, x-1/2, z+1/2'
'z+1/2, x, y+1/2'
'z, y, x+1/2'
'-z+1/2, x, y+1/2'
'-x+1/2, -y+1/2, -z'
'-x+1/2, -z, -y'
'-y+1/2, z+1/2, -x'
'-y+1/2, -x+1/2, z-1/2'
'-x+1/2, z+1/2, -y-1/2'
'z+1/2, -y+1/2, -x-1/2'
'-z+1/2, -x+1/2, y'
'-y+1/2, -z+1/2, x'
'-z, -y+1/2, x'
'z+1/2, -x+1/2, y'
'-x+1/2, -z, y'
'-y+1/2, z+1/2, x'
'-x+1/2, z+1/2, y-1/2'
'z+1/2, -y+1/2, x-1/2'
'-x+1/2, y+1/2, -z'
'-y+1/2, x+1/2, -z-1/2'
'-x+1/2, y+1/2, z'
'-y+1/2, x, z'
'y+1/2, z+1/2, x'
'x+1/2, y+1/2, -z'
'y+1/2, x, z'
'z+1/2, x+1/2, y'
'z, y+1/2, x'
'-z+1/2, x+1/2, y'

loop_
_atom_site_label
_atom_site_type_symbol
_atom_site_fract_x
_atom_site_fract_y
_atom_site_fract_z
_atom_site_U_iso_or_equiv
_atom_site_adp_type
_atom_site_occupancy
_atom_site_symmetry_multiplicity
_atom_site_calc_flag
_atom_site_refinement_flags
La La 0.2500 0.2500 0.2500 0.0098(3) Uani 1 24 d S
Cu1 Cu 0.0000 0.0000 0.0000 0.0118(5) Uani 0.8279(1) 24 d SP
Cu2 Cu 0.11944(5) 0.17757(5) 0.0000 0.0135(3) Uani 0.4585(1) 2 d SP
Al2 Al 0.11944(5) 0.17757(5) 0.0000 0.0135(3) Uani 0.3776(1) 2 d SP
Ga2 Ga 0.11944(5) 0.17757(5) 0.0000 0.0135(3) Uani 0.1639(1) 2 d SP

loop_
_atom_site_aniso_label
_atom_site_aniso_U_11
_atom_site_aniso_U_22
_atom_site_aniso_U_33
_atom_site_aniso_U_23
_atom_site_aniso_U_13
_atom_site_aniso_U_12
La 0.0098(3) 0.0098(3) 0.0098(3) 0.000 0.000 0.000
Cu1 0.0118(5) 0.0118(5) 0.0118(5) 0.000 0.000 0.000
Cu2 0.0170(4) 0.0115(4) 0.0122(4) 0.000 0.000 0.0031(2)
Al2 0.0170(4) 0.0115(4) 0.0122(4) 0.000 0.000 0.0031(2)
Ga2 0.0170(4) 0.0115(4) 0.0122(4) 0.000 0.000 0.0031(2)

loop_
_atom_type_symbol
_atom_type_description
_atom_type_scat_dispersion_real
_atom_type_scat_dispersion_imag
_atom_type_scat_source
La La -0.2871 2.4523 'International Tables Vol C Tables 4.2.6.8 and 6.1.1.4'
Cu Cu 0.3201 1.2651 'International Tables Vol C Tables 4.2.6.8 and 6.1.1.4'
Al Al 0.0645 0.0514 'International Tables Vol C Tables 4.2.6.8 and 6.1.1.4'
Ga Ga 0.2307 1.6083 'International Tables Vol C Tables 4.2.6.8 and 6.1.1.4'

loop_
_geom_angle_atom_site_label_1
_geom_angle_atom_site_label_2
_geom_angle_atom_site_label_3
_geom_angle
_geom_angle_site_symmetry_1
_geom_angle_site_symmetry_3
Ga2 La Ga2 163.770(19) 118 174_556
Ga2 La Ga2 128.913(17) 118 172_556
Ga2 La Ga2 44.764(14) 174_556 172_556
Ga2 La Ga2 44.764(14) 118 3
Ga2 La Ga2 128.913(17) 174_556 3
Ga2 La Ga2 146.279(17) 172_556 3
Ga2 La Ga2 146.279(17) 118 146_565
Ga2 La Ga2 44.764(14) 174_556 146_565
Ga2 La Ga2 44.764(14) 172_556 146_565
Ga2 La Ga2 163.770(19) 3 146_565
Ga2 La Al2 0.000(18) 118 118
Ga2 La Al2 163.770(19) 174_556 118
Ga2 La Al2 128.913(17) 172_556 118
Ga2 La Al2 44.764(14) 3 118
Ga2 La Al2 146.279(17) 146_565 118
Ga2 La Cu2 146.279(17) 118 146_565
Ga2 La Cu2 44.764(14) 174_556 146_565
Ga2 La Cu2 44.764(14) 172_556 146_565
Ga2 La Cu2 163.770(19) 3 146_565
Ga2 La Cu2 0.000(18) 146_565 146_565
Al2 La Cu2 146.279(17) 118 146_565
Ga2 La Cu2 44.764(14) 118 3
Ga2 La Cu2 128.913(17) 174_556 3
Ga2 La Cu2 146.279(17) 172_556 3
Ga2 La Cu2 0.00(2) 3 3
Ga2 La Cu2 163.770(19) 146_565 3
Al2 La Cu2 44.764(14) 118 3
Cu2 La Cu2 163.770(19) 146_565 3
Ga2 La Al2 163.770(19) 118 174_556
Ga2 La Al2 0.000(18) 174_556 174_556
Ga2 La Al2 44.764(14) 172_556 174_556
Ga2 La Al2 128.913(17) 3 174_556
Ga2 La Al2 44.764(14) 146_565 174_556
Al2 La Al2 163.770(19) 118 174_556
Cu2 La Al2 44.764(14) 146_565 174_556
Cu2 La Al2 128.913(17) 3 174_556
Ga2 La Al2 128.913(17) 118 172_556
Ga2 La Al2 44.764(14) 174_556 172_556
Ga2 La Al2 0.0 172_556 172_556
Ga2 La Al2 146.279(17) 3 172_556
Ga2 La Al2 44.764(14) 146_565 172_556
Al2 La Al2 128.913(17) 118 172_556
Cu2 La Al2 44.764(14) 146_565 172_556
Cu2 La Al2 146.279(17) 3 172_556
Al2 La Al2 44.764(14) 174_556 172_556
Ga2 La Cu2 128.913(17) 118 172_556
Ga2 La Cu2 44.764(14) 174_556 172_556
Ga2 La Cu2 0.0 172_556 172_556
Ga2 La Cu2 146.279(17) 3 172_556
Ga2 La Cu2 44.764(14) 146_565 172_556
Al2 La Cu2 128.913(17) 118 172_556
Cu2 La Cu2 44.764(14) 146_565 172_556
Cu2 La Cu2 146.279(17) 3 172_556
Al2 La Cu2 44.764(14) 174_556 172_556
Al2 La Cu2 0.0 172_556 172_556
Ga2 La Al2 44.764(14) 118 3
Ga2 La Al2 128.913(17) 174_556 3
Ga2 La Al2 146.279(17) 172_556 3
Ga2 La Al2 0.00(2) 3 3
Ga2 La Al2 163.770(19) 146_565 3
Al2 La Al2 44.764(14) 118 3
Cu2 La Al2 163.770(19) 146_565 3
Cu2 La Al2 0.00(2) 3 3
Al2 La Al2 128.913(17) 174_556 3
Al2 La Al2 146.279(17) 172_556 3
Cu2 La Al2 146.279(17) 172_556 3
Ga2 Cu1 Cu2 62.412(6) 3 .
Ga2 Cu1 Al2 0.00(3) 3 3
Cu2 Cu1 Al2 62.412(6) . 3
Ga2 Cu1 Cu2 0.00(3) 3 3
Cu2 Cu1 Cu2 62.412(6) . 3
Al2 Cu1 Cu2 0.00(3) 3 3
Ga2 Cu1 Ga2 62.412(6) 3 118
Cu2 Cu1 Ga2 62.412(6) . 118
Al2 Cu1 Ga2 62.412(6) 3 118
Cu2 Cu1 Ga2 62.412(6) 3 118
Ga2 Cu1 Al2 62.412(6) 3 118
Cu2 Cu1 Al2 62.412(6) . 118
Al2 Cu1 Al2 62.412(6) 3 118
Cu2 Cu1 Al2 62.412(6) 3 118
Ga2 Cu1 Al2 0.00(3) 118 118
Ga2 Cu1 Cu2 62.412(6) 3 118
Cu2 Cu1 Cu2 62.412(6) . 118
Al2 Cu1 Cu2 62.412(6) 3 118
Cu2 Cu1 Cu2 62.412(6) 3 118
Ga2 Cu1 Cu2 0.00(3) 118 118
Al2 Cu1 Cu2 0.00(3) 118 118
Ga2 Cu1 Ga2 117.588(6) 3 22
Cu2 Cu1 Ga2 117.588(6) . 22
Al2 Cu1 Ga2 117.588(6) 3 22
Cu2 Cu1 Ga2 117.588(6) 3 22
Ga2 Cu1 Ga2 180.000(14) 118 22
Al2 Cu1 Ga2 180.000(14) 118 22
Cu2 Cu1 Ga2 180.000(14) 118 22
Ga2 Cu1 Ga2 180.00(3) 3 99
Cu2 Cu1 Ga2 117.588(6) . 99
Al2 Cu1 Ga2 180.00(3) 3 99
Cu2 Cu1 Ga2 180.00(3) 3 99
Ga2 Cu1 Ga2 117.588(6) 118 99
Al2 Cu1 Ga2 117.588(6) 118 99
Cu2 Cu1 Ga2 117.588(6) 118 99
Ga2 Cu1 Ga2 62.412(6) 22 99
Ga2 Cu1 Cu2 117.588(6) 3 97
Cu2 Cu1 Cu2 180.000(14) . 97
Al2 Cu1 Cu2 117.588(6) 3 97
Cu2 Cu1 Cu2 117.588(6) 3 97
Ga2 Cu1 Cu2 117.588(6) 118 97
Al2 Cu1 Cu2 117.588(6) 118 97
Cu2 Cu1 Cu2 117.588(6) 118 97
Ga2 Cu1 Cu2 62.412(6) 22 97
Ga2 Cu1 Cu2 62.412(6) 99 97
Ga2 Cu2 Al2 0.000(7) 40_554 40_554
Ga2 Cu2 Cu2 0.000(7) 40_554 40_554
Al2 Cu2 Cu2 0.000(7) 40_554 40_554
Ga2 Cu2 Ga2 90.0 40_554 160
Al2 Cu2 Ga2 90.0 40_554 160
Cu2 Cu2 Ga2 90.0 40_554 160
Ga2 Cu2 Al2 90.0 40_554 160
Al2 Cu2 Al2 90.0 40_554 160
Cu2 Cu2 Al2 90.0 40_554 160
Ga2 Cu2 Al2 0.00(3) 160 160
Ga2 Cu2 Cu2 90.0 40_554 160
Al2 Cu2 Cu2 90.0 40_554 160
Cu2 Cu2 Cu2 90.0 40_554 160
Ga2 Cu2 Cu2 0.00(3) 160 160
Al2 Cu2 Cu2 0.00(3) 160 160
Ga2 Cu2 Cu1 162.05(3) 40_554 .
Al2 Cu2 Cu1 162.05(3) 40_554 .
Cu2 Cu2 Cu1 162.05(3) 40_554 .
Ga2 Cu2 Cu1 107.95(3) 160 .
Al2 Cu2 Cu1 107.95(3) 160 .
Cu2 Cu2 Cu1 107.95(3) 160 .
Ga2 Cu2 Ga2 113.60(2) 40_554 7
Al2 Cu2 Ga2 113.60(2) 40_554 7
Cu2 Cu2 Ga2 113.60(2) 40_554 7
Ga2 Cu2 Ga2 116.46(3) 160 7
Al2 Cu2 Ga2 116.46(3) 160 7
Cu2 Cu2 Ga2 116.46(3) 160 7
Cu1 Cu2 Ga2 58.794(3) . 7
Ga2 Cu2 Al2 113.60(2) 40_554 7
Al2 Cu2 Al2 113.60(2) 40_554 7
Cu2 Cu2 Al2 113.60(2) 40_554 7
Ga2 Cu2 Al2 116.46(3) 160 7
Al2 Cu2 Al2 116.46(3) 160 7
Cu2 Cu2 Al2 116.46(3) 160 7
Cu1 Cu2 Al2 58.794(3) . 7
Ga2 Cu2 Al2 0.000(15) 7 7
Ga2 Cu2 Cu2 113.60(2) 40_554 7
Al2 Cu2 Cu2 113.60(2) 40_554 7
Cu2 Cu2 Cu2 113.60(2) 40_554 7
Ga2 Cu2 Cu2 116.46(3) 160 7
Al2 Cu2 Cu2 116.46(3) 160 7
Cu2 Cu2 Cu2 116.46(3) 160 7
Cu1 Cu2 Cu2 58.794(3) . 7
Ga2 Cu2 Cu2 0.000(15) 7 7
Al2 Cu2 Cu2 0.000(15) 7 7
Ga2 Cu2 Ga2 134.238(14) 40_554 8
Al2 Cu2 Ga2 134.238(14) 40_554 8
Cu2 Cu2 Ga2 134.238(14) 40_554 8
Ga2 Cu2 Ga2 61.81(3) 160 8
Al2 Cu2 Ga2 61.81(3) 160 8
Cu2 Cu2 Ga2 61.81(3) 160 8
Cu1 Cu2 Ga2 58.794(3) . 8
Ga2 Cu2 Ga2 60.0 7 8
Al2 Cu2 Ga2 60.0 7 8
Cu2 Cu2 Ga2 60.0 7 8
Ga2 Cu2 Cu2 134.238(14) 40_554 8
Al2 Cu2 Cu2 134.238(14) 40_554 8
Cu2 Cu2 Cu2 134.238(14) 40_554 8
Ga2 Cu2 Cu2 61.81(3) 160 8
Al2 Cu2 Cu2 61.81(3) 160 8
Cu2 Cu2 Cu2 61.81(3) 160 8
Cu1 Cu2 Cu2 58.794(3) . 8
Ga2 Cu2 Cu2 60.0 7 8
Al2 Cu2 Cu2 60.0 7 8
Cu2 Cu2 Cu2 60.0 7 8
Ga2 Cu2 Cu2 0.00(3) 8 8

loop_
_geom_bond_atom_site_label_1
_geom_bond_atom_site_label_2
_geom_bond_distance
_geom_bond_site_symmetry_2
La Ga2 3.466(17) 118
La Ga2 3.466(17) 174_556
La Ga2 3.466(17) 172_556
La Ga2 3.466(17) 3
La Ga2 3.466(17) 146_565
La Al2 3.466(17) 118
La Cu2 3.466(17) 146_565
La Cu2 3.466(17) 3
La Al2 3.466(17) 174_556
La Al2 3.466(17) 172_556
La Cu2 3.466(17) 172_556
La Al2 3.466(17) 3
Cu1 Ga2 2.547(12) 3
Cu1 Cu2 2.547(12) .
Cu1 Al2 2.547(12) 3
Cu1 Cu2 2.547(12) 3
Cu1 Ga2 2.547(12) 118
Cu1 Al2 2.547(12) 118
Cu1 Cu2 2.547(12) 118
Cu1 Ga2 2.547(12) 22
Cu1 Ga2 2.547(12) 99
Cu1 Cu2 2.547(12) 97
Cu2 Ga2 2.513(12) 40_554
Cu2 Al2 2.513(12) 40_554
Cu2 Cu2 2.513(12) 40_554
Cu2 Ga2 2.513(12) 160
Cu2 Al2 2.513(12) 160
Cu2 Cu2 2.513(12) 160
Cu2 Ga2 2.639(13) 7
Cu2 Al2 2.639(13) 7
Cu2 Cu2 2.639(13) 7
Cu2 Ga2 2.639(13) 8
Cu2 Cu2 2.639(13) 8
